data_1555198
loop_
_publ_author_name
'W\"ossner, Jan S.'
'Grenz, David C.'
'Kratzert, Daniel'
'Esser, Birgit'

_publ_section_title
;
 Tuning the optical properties of spiro-centered charge-transfer dyes by
 extending the donor or acceptor part
;
_journal_issue 21
_journal_name_full 'Organic Chemistry Frontiers'
_journal_page_first 3649
_journal_paper_doi 10.1039/C9QO01134J
_journal_volume 6
_journal_year 2019
_chemical_formula_moiety 'C17 H14 N2 O2'
_chemical_formula_sum 'C17 H14 N2 O2'
_chemical_formula_weight 278.30
_space_group_crystal_system monoclinic
_space_group_IT_number 14
_space_group_name_Hall '-P 2ybc'
_space_group_name_H-M_alt 'P 1 21/c 1'
_atom_sites_solution_hydrogens geom
_atom_sites_solution_primary direct
_audit_creation_date 2017-08-23
_audit_creation_method
;
Olex2 1.2
(compiled 2017.08.10 svn.r3458 for OlexSys, GUI svn.r5381)
;
_audit_update_record
;
2017-08-23 deposited with the CCDC.	2019-09-30 downloaded from the CCDC.
;
_cell_angle_alpha 90
_cell_angle_beta 91.121(2)
_cell_angle_gamma 90
_cell_formula_units_Z 4
_cell_length_a 8.4028(2)
_cell_length_b 8.4685(2)
_cell_length_c 18.8231(5)
_cell_measurement_reflns_used 8559
_cell_measurement_temperature 100(2)
_cell_measurement_theta_max 27.117
_cell_measurement_theta_min 2.42
_cell_volume 1339.18(6)
_computing_cell_refinement 'SAINT V8.38A (Madison, 2016)'
_computing_data_collection 'Bruker AKEX2'
_computing_data_reduction 'SAINT V8.38A (Madison, 2016)'
_computing_molecular_graphics 'Olex2 (Dolomanov et al., 2009)'
_computing_publication_material 'Olex2 (Dolomanov et al., 2009)'
_computing_structure_refinement 'XL (Sheldrick, 2008)'
_computing_structure_solution 'SHELXT 2014/5 (Sheldrick, 2014)'
_diffrn_ambient_temperature 100.01
_diffrn_detector_area_resol_mean 8
_diffrn_measured_fraction_theta_full 1.000
_diffrn_measured_fraction_theta_max 1.000
_diffrn_measurement_device_type 'Bruker APEX-II CCD'
_diffrn_measurement_method '\w and \f scans'
_diffrn_radiation_monochromator graphite
_diffrn_radiation_type MoK\a
_diffrn_radiation_wavelength 0.71073
_diffrn_reflns_av_R_equivalents 0.0273
_diffrn_reflns_av_unetI/netI 0.0181
_diffrn_reflns_Laue_measured_fraction_full 1.000
_diffrn_reflns_Laue_measured_fraction_max 1.000
_diffrn_reflns_limit_h_max 10
_diffrn_reflns_limit_h_min -10
_diffrn_reflns_limit_k_max 9
_diffrn_reflns_limit_k_min -10
_diffrn_reflns_limit_l_max 24
_diffrn_reflns_limit_l_min -24
_diffrn_reflns_number 19413
_diffrn_reflns_point_group_measured_fraction_full 1.000
_diffrn_reflns_point_group_measured_fraction_max 1.000
_diffrn_reflns_theta_full 25.242
_diffrn_reflns_theta_max 27.127
_diffrn_reflns_theta_min 2.164
_diffrn_source 'sealed tube'
_diffrn_source_current 50
_diffrn_source_voltage 0.6
_diffrn_standards_number 0
_exptl_absorpt_coefficient_mu 0.092
_exptl_absorpt_correction_T_max 0.7455
_exptl_absorpt_correction_T_min 0.7001
_exptl_absorpt_correction_type multi-scan
_exptl_absorpt_process_details
'SADABS-2016/2 (Bruker,2016/2) was used for absorption correction. wR2(int) was 0.1494 before and 0.0380 after correction. The Ratio of minimum to maximum transmission is 0.9391. The \l/2 correction factor is Not present.'
_exptl_crystal_colour 'dark brown'
_exptl_crystal_colour_modifier dark
_exptl_crystal_colour_primary brown
_exptl_crystal_density_diffrn 1.380
_exptl_crystal_description block
_exptl_crystal_F_000 584
_exptl_crystal_recrystallization_method 'The material was recrystallised from benzene by slow evaporation'
_exptl_crystal_size_max 0.33
_exptl_crystal_size_mid 0.3
_exptl_crystal_size_min 0.14
_refine_diff_density_max 0.334
_refine_diff_density_min -0.216
_refine_diff_density_rms 0.043
_refine_ls_extinction_method none
_refine_ls_goodness_of_fit_ref 1.030
_refine_ls_hydrogen_treatment constr
_refine_ls_matrix_type full
_refine_ls_number_parameters 192
_refine_ls_number_reflns 2963
_refine_ls_number_restraints 0
_refine_ls_restrained_S_all 1.030
_refine_ls_R_factor_all 0.0432
_refine_ls_R_factor_gt 0.0365
_refine_ls_shift/su_max 0.001
_refine_ls_shift/su_mean 0.000
_refine_ls_structure_factor_coef Fsqd
_refine_ls_weighting_details 'w=1/[\s^2^(Fo^2^)+(0.0419P)^2^+0.6871P] where P=(Fo^2^+2Fc^2^)/3'
_refine_ls_weighting_scheme calc
_refine_ls_wR_factor_gt 0.0881
_refine_ls_wR_factor_ref 0.0926
_reflns_Friedel_coverage 0.000
_reflns_number_gt 2572
_reflns_number_total 2963
_reflns_threshold_expression 'I > 2\s(I)'
_cod_data_source_file c9qo01134j2.cif
_cod_data_source_block esser_jw49_a
_cod_database_code 1555198
_shelx_shelxl_version_number 2016/6
_shelx_space_group_comment
;
The symmetry employed for this shelxl refinement is uniquely defined
by the following loop, which should always be used as a source of
symmetry information in preference to the above space-group names.
They are only intended as comments.
;
_shelx_estimated_absorpt_t_max 0.987
_shelx_estimated_absorpt_t_min 0.970
_olex2_refinement_description
;
1. Fixed Uiso
 At 1.2 times of:
  All C(H) groups
 At 1.5 times of:
  All C(H,H,H) groups
2.a Aromatic/amide H refined with riding coordinates:
 C4(H4), C5(H5), C6(H6), C7(H7), C11(H11), C12(H12), C13(H13), C14(H14)
2.b Idealised Me refined as rotating group:
 C16(H16A,H16B,H16C), C17(H17A,H17B,H17C)
;
_olex2_diffrn_ambient_temperature_device 'Oxford Cryosystems 800'
_olex2_exptl_crystal_mounting_method 'The crystal was mounted on a MITIGEN holder in perfluoroether oil'
_olex2_submission_original_sample_id JW_49
_olex2_submission_special_instructions 'No special instructions were received'

loop_
_space_group_symop_operation_xyz
'x, y, z'
'-x, y+1/2, -z+1/2'
'-x, -y, -z'
'x, -y-1/2, z-1/2'

loop_
_atom_site_label
_atom_site_type_symbol
_atom_site_fract_x
_atom_site_fract_y
_atom_site_fract_z
_atom_site_U_iso_or_equiv
_atom_site_adp_type
_atom_site_occupancy
_atom_site_site_symmetry_order
_atom_site_calc_flag
_atom_site_refinement_flags_posn
O1 O 0.15181(10) 0.62120(11) 0.53022(4) 0.0177(2) Uani 1 1 d .
N1 N 0.37322(11) 0.83148(12) 0.60701(5) 0.0150(2) Uani 1 1 d .
C1 C 0.36212(13) 0.66435(14) 0.62000(6) 0.0134(2) Uani 1 1 d .
O2 O 0.43582(11) 0.66715(12) 0.74750(5) 0.0234(2) Uani 1 1 d .
N2 N 0.50293(11) 0.60079(12) 0.58468(5) 0.0143(2) Uani 1 1 d .
C2 C 0.35571(14) 0.61166(14) 0.69969(6) 0.0148(2) Uani 1 1 d .
C3 C 0.23589(13) 0.48342(14) 0.70371(6) 0.0139(2) Uani 1 1 d .
C4 C 0.20413(14) 0.38200(15) 0.75978(6) 0.0174(3) Uani 1 1 d .
H4 H 0.261810 0.389404 0.803570 0.021 Uiso 1 1 calc R
C5 C 0.08568(15) 0.26974(16) 0.74981(7) 0.0195(3) Uani 1 1 d .
H5 H 0.062652 0.198635 0.787271 0.023 Uiso 1 1 calc R
C6 C -0.00075(15) 0.25911(16) 0.68554(7) 0.0202(3) Uani 1 1 d .
H6 H -0.082025 0.181756 0.680335 0.024 Uiso 1 1 calc R
C7 C 0.03066(14) 0.36001(15) 0.62935(6) 0.0170(3) Uani 1 1 d .
H7 H -0.027854 0.353246 0.585755 0.020 Uiso 1 1 calc R
C9 C 0.20922(13) 0.58813(14) 0.58768(6) 0.0133(2) Uani 1 1 d .
C8 C 0.15056(13) 0.47104(14) 0.63915(6) 0.0135(2) Uani 1 1 d .
C10 C 0.52765(13) 0.86795(14) 0.58704(6) 0.0134(2) Uani 1 1 d .
C11 C 0.59914(14) 1.01218(15) 0.57693(6) 0.0159(2) Uani 1 1 d .
H11 H 0.543344 1.107954 0.584834 0.019 Uiso 1 1 calc R
C12 C 0.75787(15) 1.01273(16) 0.55445(6) 0.0185(3) Uani 1 1 d .
H12 H 0.809875 1.110510 0.546363 0.022 Uiso 1 1 calc R
C13 C 0.83916(14) 0.87316(16) 0.54398(6) 0.0187(3) Uani 1 1 d .
H13 H 0.946958 0.876672 0.529764 0.022 Uiso 1 1 calc R
C14 C 0.76529(14) 0.72566(15) 0.55398(6) 0.0157(2) Uani 1 1 d .
H14 H 0.821021 0.629596 0.546698 0.019 Uiso 1 1 calc R
C15 C 0.60860(14) 0.72639(14) 0.57480(6) 0.0134(2) Uani 1 1 d .
C16 C 0.56055(16) 0.44397(16) 0.60242(8) 0.0231(3) Uani 1 1 d .
H16A H 0.470839 0.370058 0.602855 0.035 Uiso 1 1 calc GR
H16B H 0.612601 0.445971 0.649464 0.035 Uiso 1 1 calc GR
H16C H 0.637162 0.409919 0.566944 0.035 Uiso 1 1 calc GR
C17 C 0.27131(15) 0.94306(16) 0.64249(7) 0.0205(3) Uani 1 1 d .
H17A H 0.266879 1.041787 0.615362 0.031 Uiso 1 1 calc GR
H17B H 0.314103 0.964118 0.690360 0.031 Uiso 1 1 calc GR
H17C H 0.163931 0.898824 0.645770 0.031 Uiso 1 1 calc GR

loop_
_atom_site_aniso_label
_atom_site_aniso_U_11
_atom_site_aniso_U_22
_atom_site_aniso_U_33
_atom_site_aniso_U_23
_atom_site_aniso_U_13
_atom_site_aniso_U_12
O1 0.0189(4) 0.0190(5) 0.0152(4) 0.0016(3) -0.0021(3) -0.0008(3)
N1 0.0137(5) 0.0111(5) 0.0204(5) -0.0002(4) 0.0017(4) 0.0000(4)
C1 0.0129(5) 0.0122(6) 0.0150(5) -0.0009(4) 0.0006(4) -0.0002(4)
O2 0.0250(5) 0.0269(5) 0.0182(4) -0.0015(4) -0.0056(4) -0.0079(4)
N2 0.0129(5) 0.0106(5) 0.0196(5) -0.0006(4) 0.0032(4) 0.0000(4)
C2 0.0136(5) 0.0145(6) 0.0164(6) -0.0010(4) 0.0007(4) 0.0011(4)
C3 0.0121(5) 0.0143(6) 0.0153(5) -0.0022(4) 0.0014(4) 0.0013(4)
C4 0.0181(6) 0.0199(7) 0.0142(5) 0.0004(5) 0.0000(4) 0.0009(5)
C5 0.0210(6) 0.0198(7) 0.0178(6) 0.0042(5) 0.0040(5) -0.0021(5)
C6 0.0180(6) 0.0193(7) 0.0232(6) 0.0005(5) 0.0012(5) -0.0062(5)
C7 0.0151(6) 0.0182(7) 0.0176(6) -0.0003(5) -0.0009(4) -0.0021(5)
C9 0.0123(5) 0.0125(6) 0.0151(5) -0.0025(4) 0.0013(4) 0.0013(4)
C8 0.0126(5) 0.0136(6) 0.0144(5) -0.0008(4) 0.0011(4) 0.0024(4)
C10 0.0131(5) 0.0157(6) 0.0113(5) 0.0004(4) -0.0019(4) -0.0009(4)
C11 0.0197(6) 0.0128(6) 0.0153(5) 0.0005(4) -0.0022(4) -0.0004(5)
C12 0.0209(6) 0.0172(6) 0.0173(6) 0.0025(5) -0.0006(5) -0.0067(5)
C13 0.0156(6) 0.0225(7) 0.0182(6) 0.0000(5) 0.0025(4) -0.0042(5)
C14 0.0151(6) 0.0160(6) 0.0160(6) -0.0005(5) 0.0014(4) 0.0000(5)
C15 0.0157(5) 0.0127(6) 0.0117(5) 0.0003(4) -0.0015(4) -0.0015(4)
C16 0.0218(6) 0.0124(6) 0.0355(7) 0.0038(5) 0.0097(5) 0.0033(5)
C17 0.0173(6) 0.0167(6) 0.0276(7) -0.0037(5) 0.0025(5) 0.0030(5)

loop_
_atom_type_symbol
_atom_type_description
_atom_type_scat_dispersion_real
_atom_type_scat_dispersion_imag
_atom_type_scat_source
C C 0.0033 0.0016 'International Tables Vol C Tables 4.2.6.8 and 6.1.1.4'
H H 0.0000 0.0000 'International Tables Vol C Tables 4.2.6.8 and 6.1.1.4'
N N 0.0061 0.0033 'International Tables Vol C Tables 4.2.6.8 and 6.1.1.4'
O O 0.0106 0.0060 'International Tables Vol C Tables 4.2.6.8 and 6.1.1.4'

loop_
_geom_angle_atom_site_label_1
_geom_angle_atom_site_label_2
_geom_angle_atom_site_label_3
_geom_angle
C1 N1 C17 121.50(10)
C10 N1 C1 109.13(10)
C10 N1 C17 122.86(10)
N1 C1 N2 103.16(9)
N1 C1 C2 116.50(10)
N1 C1 C9 113.48(10)
N2 C1 C2 111.81(9)
N2 C1 C9 109.75(9)
C9 C1 C2 102.31(9)
C15 N2 C1 107.45(9)
C15 N2 C16 121.09(10)
C16 N2 C1 119.94(10)
O2 C2 C1 124.97(11)
O2 C2 C3 127.98(11)
C3 C2 C1 107.05(9)
C4 C3 C2 129.14(11)
C4 C3 C8 120.59(11)
C8 C3 C2 110.27(10)
C3 C4 H4 121.0
C5 C4 C3 117.95(11)
C5 C4 H4 121.0
C4 C5 H5 119.4
C4 C5 C6 121.29(12)
C6 C5 H5 119.4
C5 C6 H6 119.5
C7 C6 C5 120.98(12)
C7 C6 H6 119.5
C6 C7 H7 121.2
C8 C7 C6 117.63(11)
C8 C7 H7 121.2
O1 C9 C1 124.58(11)
O1 C9 C8 127.57(11)
C8 C9 C1 107.85(9)
C3 C8 C9 110.27(10)
C7 C8 C3 121.55(11)
C7 C8 C9 128.18(11)
N1 C10 C15 108.23(10)
C11 C10 N1 130.22(11)
C11 C10 C15 121.51(11)
C10 C11 H11 121.2
C10 C11 C12 117.61(11)
C12 C11 H11 121.2
C11 C12 H12 119.5
C13 C12 C11 120.96(12)
C13 C12 H12 119.5
C12 C13 H13 119.4
C12 C13 C14 121.27(11)
C14 C13 H13 119.4
C13 C14 H14 121.3
C15 C14 C13 117.32(11)
C15 C14 H14 121.3
C10 C15 N2 108.50(10)
C14 C15 N2 130.15(11)
C14 C15 C10 121.30(11)
N2 C16 H16A 109.5
N2 C16 H16B 109.5
N2 C16 H16C 109.5
H16A C16 H16B 109.5
H16A C16 H16C 109.5
H16B C16 H16C 109.5
N1 C17 H17A 109.5
N1 C17 H17B 109.5
N1 C17 H17C 109.5
H17A C17 H17B 109.5
H17A C17 H17C 109.5
H17B C17 H17C 109.5

loop_
_geom_bond_atom_site_label_1
_geom_bond_atom_site_label_2
_geom_bond_distance
O1 C9 1.2086(14)
N1 C1 1.4397(16)
N1 C10 1.3927(15)
N1 C17 1.4473(16)
C1 N2 1.4705(15)
C1 C2 1.5670(16)
C1 C9 1.5513(16)
O2 C2 1.2083(15)
N2 C15 1.4003(15)
N2 C16 1.4503(16)
C2 C3 1.4838(17)
C3 C4 1.3907(17)
C3 C8 1.4028(15)
C4 H4 0.9500
C4 C5 1.3864(18)
C5 H5 0.9500
C5 C6 1.4017(18)
C6 H6 0.9500
C6 C7 1.3890(18)
C7 H7 0.9500
C7 C8 1.3878(17)
C9 C8 1.4776(16)
C10 C11 1.3761(17)
C10 C15 1.3996(17)
C11 H11 0.9500
C11 C12 1.4071(17)
C12 H12 0.9500
C12 C13 1.3812(19)
C13 H13 0.9500
C13 C14 1.4091(18)
C14 H14 0.9500
C14 C15 1.3811(17)
C16 H16A 0.9800
C16 H16B 0.9800
C16 H16C 0.9800
C17 H17A 0.9800
C17 H17B 0.9800
C17 H17C 0.9800

loop_
_geom_torsion_atom_site_label_1
_geom_torsion_atom_site_label_2
_geom_torsion_atom_site_label_3
_geom_torsion_atom_site_label_4
_geom_torsion
O1 C9 C8 C3 -171.37(12)
O1 C9 C8 C7 9.2(2)
N1 C1 N2 C15 18.49(11)
N1 C1 N2 C16 162.17(10)
N1 C1 C2 O2 -41.59(17)
N1 C1 C2 C3 138.79(10)
N1 C1 C9 O1 39.84(16)
N1 C1 C9 C8 -140.39(10)
N1 C10 C11 C12 -178.18(11)
N1 C10 C15 N2 2.07(13)
N1 C10 C15 C14 179.88(10)
C1 N1 C10 C11 -172.06(12)
C1 N1 C10 C15 10.16(13)
C1 N2 C15 C10 -13.14(12)
C1 N2 C15 C14 169.31(11)
C1 C2 C3 C4 169.05(12)
C1 C2 C3 C8 -10.06(13)
C1 C9 C8 C3 8.86(13)
C1 C9 C8 C7 -170.55(12)
O2 C2 C3 C4 -10.6(2)
O2 C2 C3 C8 170.33(12)
N2 C1 C2 O2 76.67(15)
N2 C1 C2 C3 -102.95(11)
N2 C1 C9 O1 -74.97(14)
N2 C1 C9 C8 104.80(10)
C2 C1 N2 C15 -107.46(11)
C2 C1 N2 C16 36.22(15)
C2 C1 C9 O1 166.18(11)
C2 C1 C9 C8 -14.04(12)
C2 C3 C4 C5 -179.33(12)
C2 C3 C8 C7 -179.70(11)
C2 C3 C8 C9 0.84(13)
C3 C4 C5 C6 -0.55(19)
C4 C3 C8 C7 1.10(18)
C4 C3 C8 C9 -178.36(11)
C4 C5 C6 C7 0.6(2)
C5 C6 C7 C8 0.13(19)
C6 C7 C8 C3 -0.99(18)
C6 C7 C8 C9 178.37(12)
C9 C1 N2 C15 139.73(10)
C9 C1 N2 C16 -76.59(13)
C9 C1 C2 O2 -165.95(12)
C9 C1 C2 C3 14.43(12)
C8 C3 C4 C5 -0.30(18)
C10 N1 C1 N2 -17.45(12)
C10 N1 C1 C2 105.43(11)
C10 N1 C1 C9 -136.13(10)
C10 C11 C12 C13 -0.91(17)
C11 C10 C15 N2 -175.94(10)
C11 C10 C15 C14 1.87(17)
C11 C12 C13 C14 1.32(18)
C12 C13 C14 C15 -0.14(17)
C13 C14 C15 N2 175.85(11)
C13 C14 C15 C10 -1.43(17)
C15 C10 C11 C12 -0.66(17)
C16 N2 C15 C10 -156.32(11)
C16 N2 C15 C14 26.13(19)
C17 N1 C1 N2 -169.85(10)
C17 N1 C1 C2 -46.97(15)
C17 N1 C1 C9 71.47(13)
C17 N1 C10 C11 -20.11(19)
C17 N1 C10 C15 162.11(11)
